data_1507098
loop_
_publ_author_name
'Quinn, Jordan R.'
'Zimmerman, Steven C.'

_publ_contact_author
; 
Steven C. Zimmerman 
University of Illinois 
Department of Chemistry, MC-712 
600 South Mathews Avenue 
Urbana, Illinois  61801 
USA 
;
_publ_section_title
;
 With regard to the hydrogen bonding in complexes of pyridylureas, less is
 more. a role for shape complementarity and CH...O interactions?
;
_journal_issue 10
_journal_name_full 'Organic letters'
_journal_page_first 1649
_journal_page_last 1652
_journal_paper_doi 10.1021/ol0495016
_journal_volume 6
_journal_year 2004
_chemical_formula_moiety 'C18 H14 N4 O2, C4 H8 O'
_chemical_formula_sum 'C22 H22 N4 O3'
_chemical_formula_weight 390.44
_chemical_name_systematic
; 
? 
;
_space_group_IT_number 14
_symmetry_cell_setting monoclinic
_symmetry_space_group_name_Hall '-P 2ybc'
_symmetry_space_group_name_H-M 'P 1 21/c 1'
_atom_sites_solution_hydrogens geom
_atom_sites_solution_primary direct
_atom_sites_solution_secondary difmap
_audit_creation_method SHELXL-97
_audit_update_record
; 
2003-12-16   text and data added, srw 
;
_cell_angle_alpha 90.00
_cell_angle_beta 110.099(4)
_cell_angle_gamma 90.00
_cell_formula_units_Z 4
_cell_length_a 11.785(4)
_cell_length_b 12.738(4)
_cell_length_c 14.103(4)
_cell_measurement_reflns_used 918
_cell_measurement_temperature 193(2)
_cell_measurement_theta_max 28.1
_cell_measurement_theta_min 2.4
_cell_volume 1988.2(11)
_computing_cell_refinement 'SAINT V6.22 (Bruker, 2001)'
_computing_data_collection 'SMART V5.625 (Bruker, 2001)'
_computing_data_reduction 'SAINT V6.22 (Bruker, 2001)'
_computing_molecular_graphics 'SHELXTL V6.10 (Bruker, 2001)'
_computing_publication_material 'CIFTAB (Sheldrick, 2001)'
_computing_structure_refinement 'SHELXTL V6.10 (Bruker, 2001)'
_computing_structure_solution 'SHELXTL V6.10 (Bruker, 2001)'
_diffrn_ambient_temperature 193(2)
_diffrn_measured_fraction_theta_full 1.000
_diffrn_measured_fraction_theta_max 1.000
_diffrn_measurement_device 'Siemens Platform/CCD'
_diffrn_measurement_method 'profile data from \w scans'
_diffrn_radiation_monochromator graphite
_diffrn_radiation_source 'normal-focus sealed tube'
_diffrn_radiation_type MoK\a
_diffrn_radiation_wavelength 0.71073
_diffrn_radiation_wavelength_id p19zas
_diffrn_reflns_av_R_equivalents 0.0398
_diffrn_reflns_av_sigmaI/netI 0.0375
_diffrn_reflns_limit_h_max 14
_diffrn_reflns_limit_h_min -14
_diffrn_reflns_limit_k_max 15
_diffrn_reflns_limit_k_min -15
_diffrn_reflns_limit_l_max 16
_diffrn_reflns_limit_l_min -16
_diffrn_reflns_number 15739
_diffrn_reflns_theta_full 25.36
_diffrn_reflns_theta_max 25.36
_diffrn_reflns_theta_min 1.84
_diffrn_standards_decay_% 2.9
_diffrn_standards_interval_time 205
_diffrn_standards_number 173
_exptl_absorpt_coefficient_mu 0.089
_exptl_absorpt_correction_T_max 0.9839
_exptl_absorpt_correction_T_min 0.9372
_exptl_absorpt_correction_type integration
_exptl_absorpt_process_details '(Bruker, 2001)'
_exptl_crystal_colour yellow
_exptl_crystal_density_diffrn 1.304
_exptl_crystal_density_meas ?
_exptl_crystal_description columnar
_exptl_crystal_F_000 824
_exptl_crystal_id p19zas
_exptl_crystal_preparation
; 
The data crystal was mounted using oil (Parantone-N, Exxon) to a 
0.5 mm cryo-loop (Hampton Research) with the (0 0 -1) scattering planes 
roughly normal to the spindle axis. 
;
_exptl_crystal_size_max 0.60
_exptl_crystal_size_mid 0.28
_exptl_crystal_size_min 0.20
_refine_diff_density_max 0.253
_refine_diff_density_min -0.218
_refine_diff_density_rms 0.043
_refine_ls_extinction_method none
_refine_ls_goodness_of_fit_ref 1.047
_refine_ls_hydrogen_treatment noref
_refine_ls_matrix_type full
_refine_ls_number_parameters 315
_refine_ls_number_reflns 3635
_refine_ls_number_restraints 172
_refine_ls_restrained_S_all 1.093
_refine_ls_R_factor_all 0.0779
_refine_ls_R_factor_gt 0.0498
_refine_ls_shift/su_max 0.004
_refine_ls_shift/su_mean 0.000
_refine_ls_structure_factor_coef Fsqd
_refine_ls_weighting_details 'calc w=1/[\s^2^(Fo^2^)+(0.0712P)^2^+0.5111P] where P=(Fo^2^+2Fc^2^)/3'
_refine_ls_weighting_scheme calc
_refine_ls_wR_factor_gt 0.1254
_refine_ls_wR_factor_ref 0.1408
_reflns_number_gt 2502
_reflns_number_total 3635
_reflns_threshold_expression >2sigma(I)
_cod_data_source_file ol0495016si20040316_094950.cif
_cod_data_source_block p19zas
_cod_depositor_comments
;
The following automatic conversions were performed:

'_symmetry_cell_setting' value 'Monoclinic' changed to 'monoclinic'
according to /home/saulius/struct/CIF-dictionaries/cif_core.dic
dictionary named 'cif_core.dic' version 2.4.1 from 2010-06-29.

Automatic conversion script
Id: cif_fix_values 1715 2011-07-08 13:25:40Z adriana 

The following automatic conversions were performed:

'_exptl_crystal_density_meas' value 'not measured' was changed to '?'
- the value is perceived as not measured.

Automatic conversion script
Id: cif_fix_values 3008 2015-01-20 13:52:24Z robertas 
;
_cod_original_cell_volume 1988.2(10)
_cod_original_sg_symbol_Hall '-P 2ybc '
_cod_original_sg_symbol_H-M 'P 21/c '
_cod_database_code 1507098

loop_
_symmetry_equiv_pos_as_xyz
'x, y, z'
'-x, y+1/2, -z+1/2'
'-x, -y, -z'
'x, -y-1/2, z-1/2'

loop_
_atom_site_label
_atom_site_type_symbol
_atom_site_fract_x
_atom_site_fract_y
_atom_site_fract_z
_atom_site_U_iso_or_equiv
_atom_site_adp_type
_atom_site_occupancy
_atom_site_symmetry_multiplicity
_atom_site_calc_flag
_atom_site_refinement_flags
_atom_site_disorder_assembly
_atom_site_disorder_group
C1 C 0.15153(18) 0.21884(16) 0.04004(15) 0.0359(5) Uani 1 1 d . . .
C2 C 0.12024(18) 0.37781(15) 0.12434(14) 0.0329(5) Uani 1 1 d . . .
C3 C 0.09013(18) 0.53322(16) 0.19367(15) 0.0350(5) Uani 1 1 d . . .
C4 C 0.0565(2) 0.69458(17) 0.25171(16) 0.0424(5) Uani 1 1 d . . .
H4A H 0.0202 0.7621 0.2388 0.051 Uiso 1 1 calc R . .
C5 C 0.1276(2) 0.67015(17) 0.35184(16) 0.0441(5) Uani 1 1 d . . .
H5A H 0.1368 0.7195 0.4045 0.053 Uiso 1 1 calc R . .
C6 C 0.18306(19) 0.57482(17) 0.37233(16) 0.0408(5) Uani 1 1 d . . .
H6A H 0.2318 0.5570 0.4394 0.049 Uiso 1 1 calc R . .
C7 C 0.16708(18) 0.50241(16) 0.29221(14) 0.0329(5) Uani 1 1 d . . .
C8 C 0.22374(17) 0.40349(16) 0.30187(14) 0.0335(5) Uani 1 1 d . . .
H8A H 0.2756 0.3800 0.3661 0.040 Uiso 1 1 calc R . .
C9 C 0.20383(17) 0.34129(15) 0.21835(14) 0.0314(5) Uani 1 1 d . . .
C10 C 0.26774(18) 0.24087(16) 0.22344(14) 0.0345(5) Uani 1 1 d . . .
C11 C 0.29953(18) 0.08663(15) 0.13221(15) 0.0357(5) Uani 1 1 d . . .
C12 C 0.2490(2) -0.00711(17) 0.15052(15) 0.0404(5) Uani 1 1 d . . .
C13 C 0.3134(2) -0.09990(18) 0.15324(17) 0.0486(6) Uani 1 1 d . . .
H13A H 0.2815 -0.1648 0.1659 0.058 Uiso 1 1 calc R . .
C14 C 0.4238(2) -0.09796(19) 0.13757(17) 0.0521(6) Uani 1 1 d . . .
H14A H 0.4674 -0.1613 0.1406 0.063 Uiso 1 1 calc R . .
C15 C 0.4698(2) -0.0042(2) 0.11760(17) 0.0486(6) Uani 1 1 d . . .
H15A H 0.5443 -0.0043 0.1054 0.058 Uiso 1 1 calc R . .
C16 C 0.40970(19) 0.09079(17) 0.11487(16) 0.0411(5) Uani 1 1 d . . .
C17 C 0.1274(2) -0.0081(2) 0.1648(2) 0.0555(6) Uani 1 1 d . . .
H17A H 0.1060 -0.0804 0.1753 0.083 Uiso 0.90(3) 1 d PR A 1
H17B H 0.0659 0.0209 0.1045 0.083 Uiso 0.90(3) 1 d PR A 1
H17C H 0.1316 0.0346 0.2237 0.083 Uiso 0.90(3) 1 d PR A 1
H17D H 0.0964 0.0638 0.1604 0.083 Uiso 0.10(3) 1 d PR A 2
H17E H 0.1364 -0.0375 0.2312 0.083 Uiso 0.10(3) 1 d PR A 2
H17F H 0.0708 -0.0512 0.1120 0.083 Uiso 0.10(3) 1 d PR A 2
C18 C 0.4630(2) 0.1928(2) 0.0956(2) 0.0574(7) Uani 1 1 d . . .
H18A H 0.5408 0.1791 0.0871 0.086 Uiso 0.78(3) 1 d PR B 1
H18B H 0.4752 0.2403 0.1530 0.086 Uiso 0.78(3) 1 d PR B 1
H18C H 0.4076 0.2254 0.0341 0.086 Uiso 0.78(3) 1 d PR B 1
H18D H 0.4083 0.2508 0.0957 0.086 Uiso 0.22(3) 1 d PR B 2
H18E H 0.4739 0.1895 0.0299 0.086 Uiso 0.22(3) 1 d PR B 2
H18F H 0.5414 0.2045 0.1487 0.086 Uiso 0.22(3) 1 d PR B 2
N1 N 0.23610(14) 0.18449(12) 0.13244(12) 0.0348(4) Uani 1 1 d . . .
N2 N 0.09516(15) 0.31242(13) 0.04099(13) 0.0363(4) Uani 1 1 d . . .
H2 H 0.047(2) 0.3351(18) -0.0185(19) 0.054 Uiso 1 1 d . . .
N3 N 0.06480(16) 0.46856(13) 0.11164(12) 0.0384(4) Uani 1 1 d . . .
N4 N 0.03666(16) 0.62954(14) 0.17395(13) 0.0405(4) Uani 1 1 d . . .
O1 O 0.12986(14) 0.16562(12) -0.03649(11) 0.0469(4) Uani 1 1 d . . .
O2 O 0.34419(13) 0.20743(12) 0.29993(10) 0.0465(4) Uani 1 1 d . . .
O3 O 0.3349(6) 0.4383(3) 0.0619(4) 0.0639(13) Uani 0.632(7) 1 d PDU C 1
C19 C 0.3777(9) 0.5345(4) 0.1164(3) 0.0684(15) Uani 0.632(7) 1 d PDU C 1
H19A H 0.4667 0.5397 0.1367 0.082 Uiso 0.632(7) 1 calc PR C 1
H19B H 0.3550 0.5380 0.1776 0.082 Uiso 0.632(7) 1 calc PR C 1
C20 C 0.3165(7) 0.6227(4) 0.0428(4) 0.0915(18) Uani 0.632(7) 1 d PDU C 1
H20A H 0.3625 0.6892 0.0599 0.110 Uiso 0.632(7) 1 calc PR C 1
H20B H 0.2324 0.6346 0.0400 0.110 Uiso 0.632(7) 1 calc PR C 1
C21 C 0.3214(6) 0.5741(4) -0.0576(3) 0.0803(17) Uani 0.632(7) 1 d PDU C 1
H21A H 0.2644 0.6088 -0.1181 0.096 Uiso 0.632(7) 1 calc PR C 1
H21B H 0.4039 0.5752 -0.0609 0.096 Uiso 0.632(7) 1 calc PR C 1
C22 C 0.2813(7) 0.4648(4) -0.0429(4) 0.0767(18) Uani 0.632(7) 1 d PDU C 1
H22A H 0.1922 0.4620 -0.0638 0.092 Uiso 0.632(7) 1 calc PR C 1
H22B H 0.3075 0.4143 -0.0847 0.092 Uiso 0.632(7) 1 calc PR C 1
O4 O 0.3600(13) 0.4585(7) 0.0873(8) 0.085(2) Uani 0.368(7) 1 d PDU C 2
C23 C 0.3766(19) 0.5673(9) 0.1198(6) 0.087(3) Uani 0.368(7) 1 d PDU C 2
H23A H 0.4568 0.5776 0.1725 0.104 Uiso 0.368(7) 1 calc PR C 2
H23B H 0.3133 0.5892 0.1471 0.104 Uiso 0.368(7) 1 calc PR C 2
C24 C 0.3670(9) 0.6301(7) 0.0252(7) 0.080(2) Uani 0.368(7) 1 d PDU C 2
H24A H 0.4435 0.6292 0.0108 0.096 Uiso 0.368(7) 1 calc PR C 2
H24B H 0.3419 0.7036 0.0297 0.096 Uiso 0.368(7) 1 calc PR C 2
C25 C 0.2645(9) 0.5643(7) -0.0547(6) 0.084(2) Uani 0.368(7) 1 d PDU C 2
H25A H 0.1850 0.5722 -0.0461 0.100 Uiso 0.368(7) 1 calc PR C 2
H25B H 0.2574 0.5809 -0.1251 0.100 Uiso 0.368(7) 1 calc PR C 2
C26 C 0.3204(12) 0.4585(7) -0.0212(8) 0.075(2) Uani 0.368(7) 1 d PDU C 2
H26A H 0.2604 0.4021 -0.0491 0.089 Uiso 0.368(7) 1 calc PR C 2
H26B H 0.3897 0.4470 -0.0444 0.089 Uiso 0.368(7) 1 calc PR C 2

loop_
_atom_site_aniso_label
_atom_site_aniso_U_11
_atom_site_aniso_U_22
_atom_site_aniso_U_33
_atom_site_aniso_U_23
_atom_site_aniso_U_13
_atom_site_aniso_U_12
C1 0.0380(11) 0.0386(12) 0.0293(11) 0.0012(9) 0.0093(9) 0.0018(9)
C2 0.0361(11) 0.0354(11) 0.0266(10) -0.0004(8) 0.0101(8) -0.0008(9)
C3 0.0382(11) 0.0372(12) 0.0304(11) 0.0010(9) 0.0129(9) 0.0015(9)
C4 0.0490(13) 0.0365(12) 0.0443(13) -0.0042(10) 0.0195(10) 0.0013(10)
C5 0.0526(13) 0.0429(13) 0.0378(12) -0.0107(10) 0.0167(10) -0.0019(10)
C6 0.0425(12) 0.0486(14) 0.0301(11) -0.0049(9) 0.0108(9) -0.0043(10)
C7 0.0339(10) 0.0376(11) 0.0281(10) 0.0003(9) 0.0120(8) -0.0028(9)
C8 0.0346(11) 0.0399(12) 0.0253(10) 0.0031(8) 0.0095(8) -0.0033(9)
C9 0.0334(10) 0.0333(11) 0.0276(10) 0.0023(8) 0.0106(8) -0.0023(8)
C10 0.0367(11) 0.0372(12) 0.0285(11) 0.0021(9) 0.0100(9) -0.0024(9)
C11 0.0403(12) 0.0350(11) 0.0296(11) -0.0003(8) 0.0094(9) 0.0060(9)
C12 0.0476(12) 0.0405(13) 0.0312(11) 0.0001(9) 0.0112(9) 0.0036(10)
C13 0.0629(15) 0.0386(13) 0.0400(13) 0.0028(10) 0.0123(11) 0.0044(11)
C14 0.0609(16) 0.0472(15) 0.0412(13) -0.0025(11) 0.0085(11) 0.0199(12)
C15 0.0423(13) 0.0585(16) 0.0436(13) -0.0045(11) 0.0131(10) 0.0112(11)
C16 0.0398(12) 0.0483(13) 0.0337(11) -0.0025(9) 0.0106(9) 0.0024(10)
C17 0.0600(15) 0.0475(14) 0.0662(17) 0.0032(12) 0.0309(13) -0.0022(12)
C18 0.0523(15) 0.0593(16) 0.0672(17) -0.0030(13) 0.0293(13) -0.0041(12)
N1 0.0390(10) 0.0345(10) 0.0292(9) -0.0005(7) 0.0095(7) 0.0033(7)
N2 0.0414(10) 0.0380(10) 0.0239(9) -0.0007(7) 0.0041(7) 0.0063(8)
N3 0.0463(10) 0.0388(10) 0.0266(9) -0.0009(7) 0.0083(7) 0.0064(8)
N4 0.0493(11) 0.0371(10) 0.0344(10) 0.0002(8) 0.0134(8) 0.0061(8)
O1 0.0573(10) 0.0471(9) 0.0315(8) -0.0070(7) 0.0090(7) 0.0088(7)
O2 0.0526(9) 0.0458(9) 0.0326(8) 0.0032(7) 0.0038(7) 0.0105(7)
O3 0.077(3) 0.060(2) 0.044(3) -0.0058(18) 0.007(2) -0.0110(17)
C19 0.086(3) 0.069(3) 0.049(2) -0.016(2) 0.021(2) -0.037(3)
C20 0.134(4) 0.073(3) 0.069(3) -0.011(2) 0.037(3) -0.023(3)
C21 0.097(4) 0.082(3) 0.057(2) 0.002(2) 0.020(3) -0.011(3)
C22 0.094(4) 0.084(3) 0.041(3) -0.007(2) 0.009(3) -0.025(3)
O4 0.101(5) 0.094(4) 0.050(4) -0.012(4) 0.011(4) -0.012(4)
C23 0.095(5) 0.105(5) 0.056(4) -0.021(4) 0.022(4) -0.035(5)
C24 0.093(5) 0.085(4) 0.068(4) -0.016(3) 0.036(4) -0.037(4)
C25 0.097(5) 0.079(4) 0.062(4) -0.004(3) 0.010(4) -0.024(4)
C26 0.088(5) 0.086(4) 0.044(4) -0.014(3) 0.015(4) -0.026(4)

loop_
_atom_type_symbol
_atom_type_description
_atom_type_scat_dispersion_real
_atom_type_scat_dispersion_imag
_atom_type_scat_source
C C 0.0033 0.0016 'International Tables Vol C Tables 4.2.6.8 and 6.1.1.4'
H H 0.0000 0.0000 'International Tables Vol C Tables 4.2.6.8 and 6.1.1.4'
N N 0.0061 0.0033 'International Tables Vol C Tables 4.2.6.8 and 6.1.1.4'
O O 0.0106 0.0060 'International Tables Vol C Tables 4.2.6.8 and 6.1.1.4'

loop_
_exptl_crystal_face_index_h
_exptl_crystal_face_index_k
_exptl_crystal_face_index_l
_exptl_crystal_face_perp_dist
1.00 0.00 0.00 0.1000
-1.00 0.00 0.00 0.1000
1.00 -1.00 0.00 0.1300
-1.00 -1.00 0.00 0.1400
1.00 1.00 0.00 0.1400
1.00 0.00 -3.00 0.3000
-1.00 0.00 1.00 0.3000
-1.00 1.00 0.00 0.1300

loop_
_geom_angle_atom_site_label_1
_geom_angle_atom_site_label_2
_geom_angle_atom_site_label_3
_geom_angle
O1 C1 N2 122.44(18)
O1 C1 N1 120.62(18)
N2 C1 N1 116.93(17)
N3 C2 N2 117.60(17)
N3 C2 C9 124.47(18)
N2 C2 C9 117.93(18)
N4 C3 N3 114.73(17)
N4 C3 C7 122.68(18)
N3 C3 C7 122.59(18)
N4 C4 C5 124.4(2)
N4 C4 H4A 117.8
C5 C4 H4A 117.8
C6 C5 C4 119.14(19)
C6 C5 H5A 120.4
C4 C5 H5A 120.4
C5 C6 C7 119.18(19)
C5 C6 H6A 120.4
C7 C6 H6A 120.4
C8 C7 C6 125.06(18)
C8 C7 C3 117.42(17)
C6 C7 C3 117.50(19)
C9 C8 C7 119.84(18)
C9 C8 H8A 120.1
C7 C8 H8A 120.1
C8 C9 C2 117.92(18)
C8 C9 C10 121.74(17)
C2 C9 C10 120.33(17)
O2 C10 N1 120.84(18)
O2 C10 C9 123.77(18)
N1 C10 C9 115.38(16)
C12 C11 C16 122.90(19)
C12 C11 N1 118.71(18)
C16 C11 N1 118.39(18)
C11 C12 C13 117.8(2)
C11 C12 C17 120.96(19)
C13 C12 C17 121.2(2)
C14 C13 C12 120.5(2)
C14 C13 H13A 119.7
C12 C13 H13A 119.7
C15 C14 C13 120.1(2)
C15 C14 H14A 119.9
C13 C14 H14A 119.9
C14 C15 C16 121.6(2)
C14 C15 H15A 119.2
C16 C15 H15A 119.2
C15 C16 C11 117.0(2)
C15 C16 C18 120.9(2)
C11 C16 C18 122.1(2)
C12 C17 H17A 109.4
C12 C17 H17B 109.5
C12 C17 H17C 109.5
C12 C17 H17D 109.5
C12 C17 H17E 109.5
H17D C17 H17E 109.5
C12 C17 H17F 109.4
H17D C17 H17F 109.5
H17E C17 H17F 109.5
C16 C18 H18A 109.4
C16 C18 H18B 109.6
C16 C18 H18C 109.4
C16 C18 H18D 109.5
C16 C18 H18E 109.3
H18D C18 H18E 109.5
C16 C18 H18F 109.6
H18D C18 H18F 109.5
H18E C18 H18F 109.5
C10 N1 C1 124.52(16)
C10 N1 C11 117.72(15)
C1 N1 C11 117.68(16)
C1 N2 C2 124.69(17)
C1 N2 H2 115.6(15)
C2 N2 H2 119.2(15)
C2 N3 C3 117.56(17)
C4 N4 C3 117.03(18)
C22 O3 C19 107.4(3)
O3 C19 C20 105.4(3)
O3 C19 H19A 110.7
C20 C19 H19A 110.7
O3 C19 H19B 110.7
C20 C19 H19B 110.7
H19A C19 H19B 108.8
C19 C20 C21 99.7(4)
C19 C20 H20A 111.8
C21 C20 H20A 111.8
C19 C20 H20B 111.8
C21 C20 H20B 111.8
H20A C20 H20B 109.6
C22 C21 C20 97.5(3)
C22 C21 H21A 112.3
C20 C21 H21A 112.3
C22 C21 H21B 112.3
C20 C21 H21B 112.3
H21A C21 H21B 109.9
O3 C22 C21 108.1(3)
O3 C22 H22A 110.1
C21 C22 H22A 110.1
O3 C22 H22B 110.1
C21 C22 H22B 110.1
H22A C22 H22B 108.4
C26 O4 C23 107.1(4)
O4 C23 C24 105.3(5)
O4 C23 H23A 110.7
C24 C23 H23A 110.7
O4 C23 H23B 110.7
C24 C23 H23B 110.7
H23A C23 H23B 108.8
C23 C24 C25 98.9(6)
C23 C24 H24A 112.0
C25 C24 H24A 112.0
C23 C24 H24B 112.0
C25 C24 H24B 112.0
H24A C24 H24B 109.7
C26 C25 C24 96.1(5)
C26 C25 H25A 112.5
C24 C25 H25A 112.5
C26 C25 H25B 112.5
C24 C25 H25B 112.5
H25A C25 H25B 110.0
O4 C26 C25 106.3(5)
O4 C26 H26A 110.5
C25 C26 H26A 110.5
O4 C26 H26B 110.5
C25 C26 H26B 110.5
H26A C26 H26B 108.7

loop_
_geom_bond_atom_site_label_1
_geom_bond_atom_site_label_2
_geom_bond_distance
C1 O1 1.225(2)
C1 N2 1.367(3)
C1 N1 1.411(2)
C2 N3 1.310(3)
C2 N2 1.387(3)
C2 C9 1.431(3)
C3 N4 1.364(3)
C3 N3 1.367(3)
C3 C7 1.429(3)
C4 N4 1.329(3)
C4 C5 1.407(3)
C4 H4A 0.9500
C5 C6 1.362(3)
C5 H5A 0.9500
C6 C7 1.420(3)
C6 H6A 0.9500
C7 C8 1.411(3)
C8 C9 1.371(3)
C8 H8A 0.9500
C9 C10 1.474(3)
C10 O2 1.220(2)
C10 N1 1.405(2)
C11 C12 1.397(3)
C11 C16 1.402(3)
C11 N1 1.454(2)
C12 C13 1.398(3)
C12 C17 1.514(3)
C13 C14 1.393(3)
C13 H13A 0.9500
C14 C15 1.380(3)
C14 H14A 0.9500
C15 C16 1.396(3)
C15 H15A 0.9500
C16 C18 1.508(3)
C17 H17A 0.9800
C17 H17B 0.9800
C17 H17C 0.9800
C17 H17D 0.9800
C17 H17E 0.9800
C17 H17F 0.9800
C18 H18A 0.9801
C18 H18B 0.9800
C18 H18C 0.9800
C18 H18D 0.9800
C18 H18E 0.9800
C18 H18F 0.9800
N2 H2 0.89(2)
O3 C22 1.435(4)
O3 C19 1.441(4)
C19 C20 1.531(4)
C19 H19A 0.9900
C19 H19B 0.9900
C20 C21 1.564(4)
C20 H20A 0.9900
C20 H20B 0.9900
C21 C22 1.507(4)
C21 H21A 0.9900
C21 H21B 0.9900
C22 H22A 0.9900
C22 H22B 0.9900
O4 C26 1.438(5)
O4 C23 1.452(5)
C23 C24 1.525(6)
C23 H23A 0.9900
C23 H23B 0.9900
C24 C25 1.579(6)
C24 H24A 0.9900
C24 H24B 0.9900
C25 C26 1.504(6)
C25 H25A 0.9900
C25 H25B 0.9900
C26 H26A 0.9900
C26 H26B 0.9900

loop_
_geom_hbond_atom_site_label_D
_geom_hbond_atom_site_label_H
_geom_hbond_atom_site_label_A
_geom_hbond_distance_DH
_geom_hbond_distance_HA
_geom_hbond_distance_DA
_geom_hbond_angle_DHA
_geom_hbond_site_symmetry_A
N2 H2 N4 0.89(2) 2.12(3) 2.985(3) 165(2) 3_565

loop_
_geom_torsion_atom_site_label_1
_geom_torsion_atom_site_label_2
_geom_torsion_atom_site_label_3
_geom_torsion_atom_site_label_4
_geom_torsion
N4 C4 C5 C6 1.5(3)
C4 C5 C6 C7 -0.4(3)
C5 C6 C7 C8 176.7(2)
C5 C6 C7 C3 -1.6(3)
N4 C3 C7 C8 -175.75(19)
N3 C3 C7 C8 3.9(3)
N4 C3 C7 C6 2.7(3)
N3 C3 C7 C6 -177.65(19)
C6 C7 C8 C9 -178.24(19)
C3 C7 C8 C9 0.0(3)
C7 C8 C9 C2 -3.1(3)
C7 C8 C9 C10 175.52(18)
N3 C2 C9 C8 2.8(3)
N2 C2 C9 C8 -176.60(18)
N3 C2 C9 C10 -175.91(19)
N2 C2 C9 C10 4.7(3)
C8 C9 C10 O2 -2.2(3)
C2 C9 C10 O2 176.46(19)
C8 C9 C10 N1 178.60(17)
C2 C9 C10 N1 -2.8(3)
C16 C11 C12 C13 1.2(3)
N1 C11 C12 C13 -177.95(18)
C16 C11 C12 C17 -177.6(2)
N1 C11 C12 C17 3.3(3)
C11 C12 C13 C14 -0.3(3)
C17 C12 C13 C14 178.5(2)
C12 C13 C14 C15 -1.0(3)
C13 C14 C15 C16 1.5(3)
C14 C15 C16 C11 -0.7(3)
C14 C15 C16 C18 178.4(2)
C12 C11 C16 C15 -0.7(3)
N1 C11 C16 C15 178.46(17)
C12 C11 C16 C18 -179.8(2)
N1 C11 C16 C18 -0.6(3)
O2 C10 N1 C1 -178.01(19)
C9 C10 N1 C1 1.2(3)
O2 C10 N1 C11 -1.4(3)
C9 C10 N1 C11 177.82(17)
O1 C1 N1 C10 179.11(18)
N2 C1 N1 C10 -1.6(3)
O1 C1 N1 C11 2.5(3)
N2 C1 N1 C11 -178.23(17)
C12 C11 N1 C10 93.0(2)
C16 C11 N1 C10 -86.2(2)
C12 C11 N1 C1 -90.2(2)
C16 C11 N1 C1 90.7(2)
O1 C1 N2 C2 -177.0(2)
N1 C1 N2 C2 3.8(3)
N3 C2 N2 C1 175.20(19)
C9 C2 N2 C1 -5.4(3)
N2 C2 N3 C3 -179.60(18)
C9 C2 N3 C3 1.0(3)
N4 C3 N3 C2 175.29(18)
C7 C3 N3 C2 -4.4(3)
C5 C4 N4 C3 -0.5(3)
N3 C3 N4 C4 178.64(18)
C7 C3 N4 C4 -1.6(3)
C22 O3 C19 C20 15.1(9)
O3 C19 C20 C21 -38.1(8)
C19 C20 C21 C22 44.6(7)
C19 O3 C22 C21 15.6(8)
C20 C21 C22 O3 -38.1(7)
C26 O4 C23 C24 -10.2(17)
O4 C23 C24 C25 37.2(15)
C23 C24 C25 C26 -48.2(11)
C23 O4 C26 C25 -23.2(15)
C24 C25 C26 O4 44.7(11)
